data_7019609
loop_
_publ_author_name
'Tan, Yong Leng Kelvin'
'Pigeon, Pascal'
'Top, Siden'
'Labb\'e, Eric'
'Buriez, Olivier'
'Hillard, Elizabeth A.'
'Vessi\`eres, Anne'
'Amatore, Christian'
'Leong, Weng Kee'
'Jaouen, G\'erard'

_publ_section_title
;
 Ferrocenyl catechols: synthesis, oxidation chemistry and
 anti-proliferative effects on MDA-MB-231 breast cancer cells.
;
_journal_issue 25
_journal_name_full 'Dalton transactions (Cambridge, England : 2003)'
_journal_page_first 7537
_journal_page_last 7549
_journal_paper_doi 10.1039/c2dt30700f
_journal_volume 41
_journal_year 2012
_chemical_formula_moiety 'C31 H26 Fe O'
_chemical_formula_sum 'C31 H26 Fe O'
_chemical_formula_weight 470.37
_chemical_name_systematic
;
?
;
_space_group_IT_number 14
_symmetry_cell_setting monoclinic
_symmetry_space_group_name_Hall '-P 2ybc'
_symmetry_space_group_name_H-M 'P 1 21/c 1'
_atom_sites_solution_hydrogens geom
_atom_sites_solution_primary direct
_atom_sites_solution_secondary difmap
_audit_creation_method SHELXL-97
_cell_angle_alpha 90.00
_cell_angle_beta 98.413(7)
_cell_angle_gamma 90.00
_cell_formula_units_Z 4
_cell_length_a 14.950(2)
_cell_length_b 9.9214(13)
_cell_length_c 15.579(2)
_cell_measurement_reflns_used 9425
_cell_measurement_temperature 103(2)
_cell_measurement_theta_max 30.10
_cell_measurement_theta_min 2.44
_cell_volume 2285.9(5)
_computing_cell_refinement 'Bruker SAINT'
_computing_data_collection 'Bruker APEX2'
_computing_data_reduction 'Bruker SAINT'
_computing_molecular_graphics 'Bruker SHELXTL'
_computing_publication_material 'Bruker SHELXTL'
_computing_structure_refinement 'SHELXL-97 (Sheldrick, 2008)'
_computing_structure_solution 'SHELXS-97 (Sheldrick, 2008)'
_diffrn_ambient_temperature 103(2)
_diffrn_measured_fraction_theta_full 0.999
_diffrn_measured_fraction_theta_max 0.999
_diffrn_measurement_device_type 'Bruker APEX-II CCD'
_diffrn_measurement_method '\f and \w scans'
_diffrn_radiation_monochromator graphite
_diffrn_radiation_source 'fine-focus sealed tube'
_diffrn_radiation_type MoK\a
_diffrn_radiation_wavelength 0.71073
_diffrn_reflns_av_R_equivalents 0.0650
_diffrn_reflns_av_sigmaI/netI 0.0515
_diffrn_reflns_limit_h_max 18
_diffrn_reflns_limit_h_min -18
_diffrn_reflns_limit_k_max 12
_diffrn_reflns_limit_k_min -11
_diffrn_reflns_limit_l_max 19
_diffrn_reflns_limit_l_min -19
_diffrn_reflns_number 49324
_diffrn_reflns_theta_full 26.37
_diffrn_reflns_theta_max 26.37
_diffrn_reflns_theta_min 2.44
_exptl_absorpt_coefficient_mu 0.682
_exptl_absorpt_correction_T_max 0.9350
_exptl_absorpt_correction_T_min 0.7722
_exptl_absorpt_correction_type multi-scan
_exptl_absorpt_process_details sadabs
_exptl_crystal_colour brown
_exptl_crystal_density_diffrn 1.367
_exptl_crystal_density_method 'not measured'
_exptl_crystal_description prism
_exptl_crystal_F_000 984
_exptl_crystal_size_max 0.40
_exptl_crystal_size_mid 0.20
_exptl_crystal_size_min 0.10
_refine_diff_density_max 0.564
_refine_diff_density_min -0.617
_refine_diff_density_rms 0.137
_refine_ls_extinction_method none
_refine_ls_goodness_of_fit_ref 1.220
_refine_ls_hydrogen_treatment constr
_refine_ls_matrix_type full
_refine_ls_number_parameters 308
_refine_ls_number_reflns 4676
_refine_ls_number_restraints 6
_refine_ls_restrained_S_all 1.276
_refine_ls_R_factor_all 0.0773
_refine_ls_R_factor_gt 0.0441
_refine_ls_shift/su_max 0.001
_refine_ls_shift/su_mean 0.000
_refine_ls_structure_factor_coef Fsqd
_refine_ls_weighting_details 'calc w=1/[\s^2^(Fo^2^)+(0.0674P)^2^+2.3749P] where P=(Fo^2^+2Fc^2^)/3'
_refine_ls_weighting_scheme calc
_refine_ls_wR_factor_gt 0.1159
_refine_ls_wR_factor_ref 0.1543
_reflns_number_gt 3414
_reflns_number_total 4676
_reflns_threshold_expression >2sigma(I)
_cod_data_source_file c2dt30700f.txt
_cod_data_source_block lwk4s
_cod_depositor_comments
;
The following automatic conversions were performed:

'_symmetry_cell_setting' value 'Monoclinic' changed to 'monoclinic'
according to /home/saulius/struct/CIF-dictionaries/cif_core.dic
dictionary named 'cif_core.dic' version 2.4.1 from 2010-06-29.

Automatic conversion script
Id: cif_fix_values 1891 2012-01-12 08:04:46Z andrius 
;
_cod_original_cell_volume 2285.8(5)
_cod_original_sg_symbol_H-M P2(1)/c
_cod_database_code 7019609

loop_
_symmetry_equiv_pos_as_xyz
'x, y, z'
'-x, y+1/2, -z+1/2'
'-x, -y, -z'
'x, -y-1/2, z-1/2'

loop_
_atom_site_label
_atom_site_type_symbol
_atom_site_fract_x
_atom_site_fract_y
_atom_site_fract_z
_atom_site_U_iso_or_equiv
_atom_site_adp_type
_atom_site_occupancy
_atom_site_symmetry_multiplicity
_atom_site_calc_flag
_atom_site_refinement_flags
_atom_site_disorder_assembly
_atom_site_disorder_group
Fe1 Fe 0.68765(3) 0.49232(4) 0.49470(3) 0.02295(17) Uani 1 1 d . . .
C1 C 0.5041(2) 0.8005(4) 0.6879(2) 0.0297(7) Uani 1 1 d . . .
H1B H 0.5022 0.7110 0.7093 0.036 Uiso 1 1 calc R . .
C2 C 0.4306(2) 0.8856(4) 0.6894(2) 0.0363(9) Uani 1 1 d . . .
H2 H 0.3785 0.8533 0.7111 0.044 Uiso 1 1 calc R . .
C3 C 0.4322(3) 1.0154(4) 0.6600(2) 0.0389(9) Uani 1 1 d . . .
H3 H 0.3823 1.0736 0.6628 0.047 Uiso 1 1 calc R . .
C4 C 0.5072(3) 1.0612(4) 0.6262(2) 0.0397(9) Uani 1 1 d . . .
H4 H 0.5083 1.1508 0.6049 0.048 Uiso 1 1 calc R . .
C5 C 0.5803(3) 0.9776(3) 0.6232(2) 0.0322(8) Uani 1 1 d . . .
H5 H 0.6311 1.0099 0.5991 0.039 Uiso 1 1 calc R . .
C6 C 0.5808(2) 0.8456(3) 0.65507(19) 0.0260(7) Uani 1 1 d . . .
C7 C 0.6634(2) 0.7561(3) 0.6600(2) 0.0259(7) Uani 1 1 d . . .
H7A H 0.6440 0.6609 0.6624 0.031 Uiso 1 1 calc R . .
H7B H 0.7040 0.7759 0.7147 0.031 Uiso 1 1 calc R . .
C8 C 0.7166(2) 0.7729(3) 0.5841(2) 0.0247(7) Uani 1 1 d . . .
C9 C 0.7883(2) 0.8556(3) 0.5892(2) 0.0253(7) Uani 1 1 d . . .
C10 C 0.8269(2) 0.9309(3) 0.6694(2) 0.0291(7) Uani 1 1 d . A .
C11 C 0.8680(3) 0.8659(4) 0.7439(2) 0.0378(9) Uani 1 1 d . . .
H11 H 0.8701 0.7702 0.7460 0.045 Uiso 1 1 calc R . .
C12 C 0.9065(3) 0.9419(5) 0.8160(3) 0.0531(12) Uani 1 1 d D A .
H12 H 0.9339 0.8972 0.8671 0.064 Uiso 1 1 calc R . .
C13 C 0.9048(3) 1.0801(5) 0.8135(3) 0.0534(12) Uani 1 1 d . . .
H13 H 0.9309 1.1306 0.8627 0.064 Uiso 0.645(8) 1 calc PR A 1
O1 O 0.9376(5) 1.1676(8) 0.8765(5) 0.052(3) Uani 0.355(8) 1 d PD A 2
H1 H 0.9282 1.2469 0.8584 0.077 Uiso 0.355(8) 1 calc PR A 2
C14 C 0.8651(3) 1.1455(4) 0.7393(3) 0.0480(11) Uani 1 1 d D A .
H14 H 0.8641 1.2412 0.7371 0.058 Uiso 1 1 calc R . .
C15 C 0.8269(3) 1.0712(4) 0.6681(3) 0.0355(8) Uani 1 1 d . . .
H15 H 0.7999 1.1170 0.6173 0.043 Uiso 1 1 calc R A .
C16 C 0.8329(2) 0.8907(3) 0.5121(2) 0.0274(7) Uani 1 1 d . A .
C17 C 0.7888(3) 0.9730(3) 0.4473(2) 0.0334(8) Uani 1 1 d . . .
H17 H 0.7305 1.0069 0.4529 0.040 Uiso 1 1 calc R . .
C18 C 0.8268(3) 1.0067(4) 0.3753(2) 0.0414(10) Uani 1 1 d D A .
H18 H 0.7946 1.0615 0.3312 0.050 Uiso 1 1 calc R . .
C19 C 0.9118(4) 0.9607(5) 0.3675(3) 0.0532(12) Uani 1 1 d . . .
H19 H 0.9387 0.9848 0.3181 0.064 Uiso 0.355(8) 1 calc PR A 2
O1A O 0.9393(3) 1.0112(5) 0.2944(3) 0.0598(18) Uani 0.645(8) 1 d PD A 1
H1A H 0.9924 0.9856 0.2918 0.090 Uiso 0.645(8) 1 calc PR A 1
C20 C 0.9585(3) 0.8794(5) 0.4309(3) 0.0544(12) Uani 1 1 d D A .
H20 H 1.0170 0.8469 0.4250 0.065 Uiso 1 1 calc R . .
C21 C 0.9186(3) 0.8454(4) 0.5041(3) 0.0428(9) Uani 1 1 d . . .
H21 H 0.9508 0.7910 0.5484 0.051 Uiso 1 1 calc R A .
C22 C 0.6794(2) 0.6976(3) 0.50484(19) 0.0242(7) Uani 1 1 d . . .
C23 C 0.5912(2) 0.6385(3) 0.4897(2) 0.0257(7) Uani 1 1 d . . .
H23 H 0.5442 0.6456 0.5291 0.031 Uiso 1 1 calc R . .
C24 C 0.5816(2) 0.5668(3) 0.4096(2) 0.0304(8) Uani 1 1 d . . .
H24 H 0.5270 0.5150 0.3834 0.037 Uiso 1 1 calc R . .
C25 C 0.6639(3) 0.5790(3) 0.3744(2) 0.0310(8) Uani 1 1 d . . .
H25 H 0.6771 0.5377 0.3190 0.037 Uiso 1 1 calc R . .
C26 C 0.7240(3) 0.6590(3) 0.4321(2) 0.0288(7) Uani 1 1 d . . .
H26 H 0.7872 0.6838 0.4242 0.035 Uiso 1 1 calc R . .
C27 C 0.6729(3) 0.3593(3) 0.5930(2) 0.0324(8) Uani 1 1 d . . .
H27 H 0.6249 0.3625 0.6314 0.039 Uiso 1 1 calc R . .
C28 C 0.7578(3) 0.4236(3) 0.6087(2) 0.0358(9) Uani 1 1 d . . .
H28 H 0.7806 0.4800 0.6605 0.043 Uiso 1 1 calc R . .
C29 C 0.8057(3) 0.3943(4) 0.5377(3) 0.0369(8) Uani 1 1 d . . .
H29 H 0.8679 0.4259 0.5313 0.044 Uiso 1 1 calc R . .
C30 C 0.7492(3) 0.3123(3) 0.4784(2) 0.0358(8) Uani 1 1 d . . .
H30 H 0.7644 0.2763 0.4223 0.043 Uiso 1 1 calc R . .
C31 C 0.6672(3) 0.2901(3) 0.5120(2) 0.0319(8) Uani 1 1 d . . .
H31 H 0.6145 0.2362 0.4837 0.038 Uiso 1 1 calc R . .

loop_
_atom_site_aniso_label
_atom_site_aniso_U_11
_atom_site_aniso_U_22
_atom_site_aniso_U_33
_atom_site_aniso_U_23
_atom_site_aniso_U_13
_atom_site_aniso_U_12
Fe1 0.0373(3) 0.0166(2) 0.0154(2) 0.00102(16) 0.00533(18) 0.00070(18)
C1 0.037(2) 0.0348(18) 0.0169(15) -0.0045(13) 0.0037(14) -0.0044(15)
C2 0.031(2) 0.057(2) 0.0212(17) -0.0116(16) 0.0038(14) -0.0007(17)
C3 0.036(2) 0.047(2) 0.033(2) -0.0150(16) 0.0022(16) 0.0100(17)
C4 0.048(2) 0.031(2) 0.039(2) -0.0022(16) 0.0062(18) 0.0081(17)
C5 0.037(2) 0.0291(18) 0.0318(18) 0.0015(14) 0.0095(15) 0.0022(14)
C6 0.0345(19) 0.0275(17) 0.0162(15) -0.0050(12) 0.0049(13) -0.0009(13)
C7 0.0370(19) 0.0216(15) 0.0200(15) 0.0019(12) 0.0070(13) -0.0013(13)
C8 0.0344(19) 0.0170(15) 0.0233(16) 0.0026(12) 0.0063(14) 0.0027(12)
C9 0.0345(19) 0.0181(15) 0.0239(16) 0.0017(12) 0.0065(14) 0.0037(13)
C10 0.0310(19) 0.0286(18) 0.0285(17) -0.0032(14) 0.0073(14) -0.0031(14)
C11 0.043(2) 0.040(2) 0.0300(19) 0.0028(16) 0.0008(16) -0.0101(16)
C12 0.056(3) 0.075(3) 0.026(2) -0.002(2) 0.0003(19) -0.023(2)
C13 0.051(3) 0.067(3) 0.043(2) -0.028(2) 0.012(2) -0.025(2)
O1 0.049(5) 0.056(5) 0.044(5) -0.024(4) -0.015(4) -0.005(4)
C14 0.051(3) 0.040(2) 0.056(3) -0.023(2) 0.018(2) -0.0117(19)
C15 0.037(2) 0.0280(19) 0.043(2) -0.0074(15) 0.0111(16) -0.0011(15)
C16 0.032(2) 0.0239(16) 0.0263(17) -0.0022(13) 0.0056(14) -0.0056(13)
C17 0.049(2) 0.0258(17) 0.0241(17) -0.0024(13) 0.0007(15) -0.0071(15)
C18 0.067(3) 0.030(2) 0.0258(18) 0.0009(14) 0.0043(18) -0.0106(18)
C19 0.075(3) 0.054(3) 0.032(2) 0.0016(19) 0.014(2) -0.033(2)
O1A 0.046(3) 0.082(4) 0.059(3) 0.029(3) 0.034(2) 0.006(2)
C20 0.040(2) 0.072(3) 0.057(3) -0.007(2) 0.026(2) -0.009(2)
C21 0.045(2) 0.045(2) 0.041(2) 0.0044(17) 0.0131(18) 0.0020(18)
C22 0.038(2) 0.0174(15) 0.0171(15) 0.0044(11) 0.0039(13) 0.0012(13)
C23 0.0356(19) 0.0195(15) 0.0222(16) 0.0047(12) 0.0050(14) 0.0019(13)
C24 0.043(2) 0.0226(16) 0.0237(16) 0.0039(13) -0.0022(15) -0.0015(14)
C25 0.056(2) 0.0214(16) 0.0164(15) 0.0036(12) 0.0069(15) -0.0008(15)
C26 0.046(2) 0.0201(16) 0.0225(16) 0.0033(12) 0.0106(15) -0.0009(14)
C27 0.054(2) 0.0207(16) 0.0243(17) 0.0078(13) 0.0104(16) 0.0080(15)
C28 0.059(3) 0.0230(17) 0.0217(16) 0.0022(13) -0.0052(16) 0.0071(16)
C29 0.040(2) 0.0267(18) 0.045(2) 0.0061(15) 0.0066(17) 0.0072(15)
C30 0.055(2) 0.0212(17) 0.0340(19) 0.0018(14) 0.0154(17) 0.0091(15)
C31 0.053(2) 0.0179(16) 0.0242(17) 0.0040(12) 0.0039(15) 0.0023(14)

loop_
_atom_type_symbol
_atom_type_description
_atom_type_scat_dispersion_real
_atom_type_scat_dispersion_imag
_atom_type_scat_source
C C 0.0033 0.0016 'International Tables Vol C Tables 4.2.6.8 and 6.1.1.4'
H H 0.0000 0.0000 'International Tables Vol C Tables 4.2.6.8 and 6.1.1.4'
O O 0.0106 0.0060 'International Tables Vol C Tables 4.2.6.8 and 6.1.1.4'
Fe Fe 0.3463 0.8444 'International Tables Vol C Tables 4.2.6.8 and 6.1.1.4'

loop_
_geom_angle_atom_site_label_1
_geom_angle_atom_site_label_2
_geom_angle_atom_site_label_3
_geom_angle
C26 Fe1 C23 68.94(13)
C26 Fe1 C29 105.39(15)
C23 Fe1 C29 157.62(14)
C26 Fe1 C30 119.61(14)
C23 Fe1 C30 161.19(15)
C29 Fe1 C30 40.55(15)
C26 Fe1 C28 123.30(15)
C23 Fe1 C28 122.75(14)
C29 Fe1 C28 41.11(15)
C30 Fe1 C28 68.48(14)
C26 Fe1 C25 40.68(13)
C23 Fe1 C25 68.83(13)
C29 Fe1 C25 121.79(15)
C30 Fe1 C25 105.93(14)
C28 Fe1 C25 159.26(16)
C26 Fe1 C22 41.57(12)
C23 Fe1 C22 41.00(13)
C29 Fe1 C22 120.49(14)
C30 Fe1 C22 155.88(14)
C28 Fe1 C22 107.09(13)
C25 Fe1 C22 69.41(12)
C26 Fe1 C24 68.44(14)
C23 Fe1 C24 40.78(13)
C29 Fe1 C24 159.08(15)
C30 Fe1 C24 123.71(15)
C28 Fe1 C24 158.82(15)
C25 Fe1 C24 40.68(14)
C22 Fe1 C24 69.00(13)
C26 Fe1 C31 155.87(13)
C23 Fe1 C31 125.61(14)
C29 Fe1 C31 68.26(15)
C30 Fe1 C31 40.54(15)
C28 Fe1 C31 68.11(14)
C25 Fe1 C31 121.43(13)
C22 Fe1 C31 161.81(14)
C24 Fe1 C31 108.75(14)
C26 Fe1 C27 160.66(14)
C23 Fe1 C27 109.43(14)
C29 Fe1 C27 68.40(15)
C30 Fe1 C27 68.35(14)
C28 Fe1 C27 40.19(15)
C25 Fe1 C27 158.19(15)
C22 Fe1 C27 124.49(13)
C24 Fe1 C27 123.76(15)
C31 Fe1 C27 40.68(13)
C2 C1 C6 120.3(3)
C3 C2 C1 120.9(4)
C2 C3 C4 119.4(3)
C5 C4 C3 120.4(4)
C4 C5 C6 120.8(4)
C1 C6 C5 118.0(3)
C1 C6 C7 120.0(3)
C5 C6 C7 121.9(3)
C6 C7 C8 114.2(3)
C9 C8 C22 123.9(3)
C9 C8 C7 121.5(3)
C22 C8 C7 114.6(3)
C8 C9 C10 124.2(3)
C8 C9 C16 122.6(3)
C10 C9 C16 113.0(3)
C11 C10 C15 118.4(3)
C11 C10 C9 122.3(3)
C15 C10 C9 119.2(3)
C10 C11 C12 119.9(4)
C13 C12 C11 120.7(4)
O1 C13 C12 128.4(6)
O1 C13 C14 111.9(5)
C12 C13 C14 119.8(4)
C13 C14 C15 119.8(4)
C14 C15 C10 121.5(4)
C21 C16 C17 118.3(3)
C21 C16 C9 121.7(3)
C17 C16 C9 120.0(3)
C18 C17 C16 121.9(4)
C17 C18 C19 119.4(4)
O1A C19 C18 110.4(4)
O1A C19 C20 129.0(5)
C18 C19 C20 120.5(4)
C19 C20 C21 119.4(4)
C16 C21 C20 120.4(4)
C23 C22 C26 106.4(3)
C23 C22 C8 124.7(3)
C26 C22 C8 128.8(3)
C23 C22 Fe1 69.15(18)
C26 C22 Fe1 68.71(17)
C8 C22 Fe1 123.2(2)
C24 C23 C22 108.7(3)
C24 C23 Fe1 70.04(19)
C22 C23 Fe1 69.85(18)
C25 C24 C23 108.3(3)
C25 C24 Fe1 69.47(19)
C23 C24 Fe1 69.18(18)
C26 C25 C24 107.9(3)
C26 C25 Fe1 69.24(18)
C24 C25 Fe1 69.85(18)
C25 C26 C22 108.8(3)
C25 C26 Fe1 70.08(18)
C22 C26 Fe1 69.73(17)
C28 C27 C31 107.8(3)
C28 C27 Fe1 69.32(19)
C31 C27 Fe1 69.47(18)
C27 C28 C29 108.3(3)
C27 C28 Fe1 70.49(19)
C29 C28 Fe1 69.4(2)
C30 C29 C28 107.6(3)
C30 C29 Fe1 69.8(2)
C28 C29 Fe1 69.5(2)
C29 C30 C31 108.3(3)
C29 C30 Fe1 69.7(2)
C31 C30 Fe1 70.14(19)
C30 C31 C27 108.0(3)
C30 C31 Fe1 69.33(19)
C27 C31 Fe1 69.85(18)

loop_
_geom_bond_atom_site_label_1
_geom_bond_atom_site_label_2
_geom_bond_distance
Fe1 C26 2.034(3)
Fe1 C23 2.039(3)
Fe1 C29 2.040(4)
Fe1 C30 2.042(3)
Fe1 C28 2.043(3)
Fe1 C25 2.045(3)
Fe1 C22 2.048(3)
Fe1 C24 2.050(3)
Fe1 C31 2.053(3)
Fe1 C27 2.058(3)
C1 C2 1.389(5)
C1 C6 1.395(5)
C2 C3 1.368(6)
C3 C4 1.382(6)
C4 C5 1.379(5)
C5 C6 1.400(5)
C6 C7 1.514(5)
C7 C8 1.528(4)
C8 C9 1.343(5)
C8 C22 1.481(4)
C9 C10 1.496(5)
C9 C16 1.498(4)
C10 C11 1.390(5)
C10 C15 1.392(5)
C11 C12 1.405(5)
C12 C13 1.371(7)
C13 O1 1.348(7)
C13 C14 1.382(7)
C14 C15 1.384(5)
C16 C21 1.381(5)
C16 C17 1.388(5)
C17 C18 1.370(5)
C18 C19 1.372(7)
C19 O1A 1.362(6)
C19 C20 1.383(7)
C20 C21 1.402(5)
C22 C23 1.431(5)
C22 C26 1.448(4)
C23 C24 1.425(4)
C24 C25 1.423(5)
C25 C26 1.418(5)
C27 C28 1.409(5)
C27 C31 1.429(5)
C28 C29 1.433(5)
C29 C30 1.415(5)
C30 C31 1.419(5)
